data_1540794
loop_
_publ_author_name
'Yokoyama, Y.'
'Asano, H.'

_publ_section_title
;
 Crystal structure analysis of Ln1+xBa2-xCu3 O7-y (Ln= Nd, Eu, Sm, La) by
 rietveld analysis of powder x-ray diffraction data
;
_journal_name_full 'X-sen Bunseki no Shinpo'
_journal_page_first 59
_journal_page_last 68
_journal_volume 21
_journal_year 1989
_chemical_formula_sum 'Ba1.8 Cu3 Eu1.2 O6.67'
_chemical_name_systematic 'Eu1.2 Ba1.8 Cu3 O6.67'
_space_group_IT_number 123
_symmetry_space_group_name_Hall '-P 4 2'
_symmetry_space_group_name_H-M 'P 4/m m m'
_cell_angle_alpha 90
_cell_angle_beta 90
_cell_angle_gamma 90
_cell_formula_units_Z 1
_cell_length_a 3.8661
_cell_length_b 3.8661
_cell_length_c 11.6464
_cell_volume 174.076
_citation_journal_id_ASTM XBNSDA
_cod_data_source_file Yokoyama_XBNSDA_1989_1446.cif
_cod_data_source_block Ba1.8Cu3Eu1.2O6.67
_cod_original_cell_volume 174.0756
_cod_database_code 1540794

loop_
_symmetry_equiv_pos_as_xyz
x,y,z
-y,x,z
-x,-y,z
y,-x,z
x,-y,-z
y,x,-z
-x,y,-z
-y,-x,-z
-x,-y,-z
y,-x,-z
x,y,-z
-y,x,-z
-x,y,z
-y,-x,z
x,-y,z
y,x,z

loop_
_atom_site_label
_atom_site_type_symbol
_atom_site_fract_x
_atom_site_fract_y
_atom_site_fract_z
_atom_site_occupancy
_atom_site_U_iso_or_equiv
O1 O-2 0 0.5 0 0.335 0.0
O3 O-2 0 0.5 0.379 1 0.0
Cu2 Cu+2 0 0 0.351 1 0.0
Eu1 Eu+3 0.5 0.5 0.5 1 0.0
O2 O-2 0 0 0.163 1 0.0
Ba1 Ba+2 0.5 0.5 0.1817 0.9 0.0
Cu1 Cu+2 0 0 0 1 0.0
Eu2 Eu+3 0.5 0.5 0.1817 0.1 0.0
